data_7244407
loop_
_publ_author_name
'Wojtkiewicz, Kacper'
'Lough, Alan'
'Bender, Timothy P.'

_publ_section_title
;
 Analysis of the solvent effects on the crystal growth of peripherally
 chlorinated boron subphthalocyanines
;
_journal_issue 15
_journal_name_full CrystEngComm
_journal_page_first 2791
_journal_page_last 2807
_journal_paper_doi 10.1039/D1CE01320C
_journal_volume 24
_journal_year 2022
_chemical_absolute_configuration ad
_chemical_formula_moiety 'C30 H10 B Cl6 I N6 O'
_chemical_formula_sum 'C30 H10 B Cl6 I N6 O'
_chemical_formula_weight 820.85
_chemical_name_systematic IPhO-Cl6BsubPc
_space_group_crystal_system orthorhombic
_space_group_IT_number 29
_space_group_name_Hall 'P 2c -2ac'
_space_group_name_H-M_alt 'P c a 21'
_atom_sites_solution_hydrogens geom
_atom_sites_solution_primary diff
_audit_creation_method SHELXL-2018/3
_audit_update_record
;
2021-05-31 deposited with the CCDC.	2022-02-04 downloaded from the CCDC.
;
_cell_angle_alpha 90
_cell_angle_beta 90
_cell_angle_gamma 90
_cell_formula_units_Z 8
_cell_length_a 15.8587(3)
_cell_length_b 15.1167(3)
_cell_length_c 23.9409(5)
_cell_measurement_reflns_used 9968
_cell_measurement_temperature 150(2)
_cell_measurement_theta_max 27.25
_cell_measurement_theta_min 2.52
_cell_volume 5739.4(2)
_computing_cell_refinement APEX3
_computing_data_collection 'APEX3 (Bruker, 2018)'
_computing_data_reduction 'SAINT (Bruker, 2014)'
_computing_molecular_graphics 'PLATON (Spek, 2009)'
_computing_publication_material 'SHELXTL (Sheldrick, 2008)'
_computing_structure_refinement 'SHELXL-2018/3 (Sheldrick, 2015b)'
_computing_structure_solution 'SHELXT 2014/5 (Sheldrick, 2015a)'
_diffrn_ambient_temperature 150(2)
_diffrn_measured_fraction_theta_full 0.998
_diffrn_measured_fraction_theta_max 0.998
_diffrn_measurement_device_type 'Bruker Kappa APEX-DUO PHOTON II'
_diffrn_measurement_method '\f and \w scans'
_diffrn_radiation_type MoK\a
_diffrn_radiation_wavelength 0.71073
_diffrn_reflns_av_R_equivalents 0.0440
_diffrn_reflns_av_unetI/netI 0.0405
_diffrn_reflns_Laue_measured_fraction_full 0.998
_diffrn_reflns_Laue_measured_fraction_max 0.998
_diffrn_reflns_limit_h_max 20
_diffrn_reflns_limit_h_min -20
_diffrn_reflns_limit_k_max 19
_diffrn_reflns_limit_k_min -19
_diffrn_reflns_limit_l_max 31
_diffrn_reflns_limit_l_min -31
_diffrn_reflns_number 63792
_diffrn_reflns_point_group_measured_fraction_full 0.998
_diffrn_reflns_point_group_measured_fraction_max 0.994
_diffrn_reflns_theta_full 25.242
_diffrn_reflns_theta_max 27.501
_diffrn_reflns_theta_min 1.701
_diffrn_source 'sealed tube with Bruker Triumph monochromator'
_exptl_absorpt_coefficient_mu 1.715
_exptl_absorpt_correction_T_max 0.7456
_exptl_absorpt_correction_T_min 0.6956
_exptl_absorpt_correction_type multi-scan
_exptl_absorpt_process_details 'SADABS (Krause et al., 2015)'
_exptl_crystal_colour pink
_exptl_crystal_density_diffrn 1.900
_exptl_crystal_description prism
_exptl_crystal_F_000 3200
_exptl_crystal_recrystallization_method 'Re-crystallisation from solvent: toluene/heptane'
_exptl_crystal_size_max 0.230
_exptl_crystal_size_mid 0.170
_exptl_crystal_size_min 0.130
_refine_diff_density_max 0.808
_refine_diff_density_min -1.007
_refine_diff_density_rms 0.084
_refine_ls_abs_structure_details
; 
 Flack x determined using 5186 quotients [(I+)-(I-)]/[(I+)+(I-)] 
 (Parsons, Flack and Wagner, Acta Cryst. B69 (2013) 249-259). 
;
_refine_ls_abs_structure_Flack -0.008(5)
_refine_ls_extinction_method none
_refine_ls_goodness_of_fit_ref 1.032
_refine_ls_hydrogen_treatment constr
_refine_ls_matrix_type full
_refine_ls_number_parameters 811
_refine_ls_number_reflns 13120
_refine_ls_number_restraints 1
_refine_ls_restrained_S_all 1.032
_refine_ls_R_factor_all 0.0366
_refine_ls_R_factor_gt 0.0302
_refine_ls_shift/su_max 0.001
_refine_ls_shift/su_mean 0.000
_refine_ls_structure_factor_coef Fsqd
_refine_ls_weighting_details 'w=1/[\s^2^(Fo^2^)+(0.0437P)^2^+1.5314P] where P=(Fo^2^+2Fc^2^)/3'
_refine_ls_weighting_scheme calc
_refine_ls_wR_factor_gt 0.0751
_refine_ls_wR_factor_ref 0.0772
_reflns_Friedel_coverage 0.943
_reflns_Friedel_fraction_full 0.997
_reflns_Friedel_fraction_max 0.989
_reflns_number_gt 11694
_reflns_number_total 13120
_reflns_threshold_expression 'I > 2\s(I)'
_cod_data_source_file d1ce01320c2.cif
_cod_data_source_block d19227a_a
_cod_depositor_comments 'Adding full bibliography for 7244397--7244412.cif.'
_cod_database_code 7244407
_shelx_shelxl_version_number 2018/3
_shelx_space_group_comment
; 
The symmetry employed for this shelxl refinement is uniquely defined 
by the following loop, which should always be used as a source of 
symmetry information in preference to the above space-group names. 
They are only intended as comments. 
;
_shelx_estimated_absorpt_t_min 0.694
_shelx_estimated_absorpt_t_max 0.808

loop_
_space_group_symop_operation_xyz
'x, y, z'
'-x, -y, z+1/2'
'x+1/2, -y, z'
'-x+1/2, y, z+1/2'

loop_
_atom_site_label
_atom_site_type_symbol
_atom_site_fract_x
_atom_site_fract_y
_atom_site_fract_z
_atom_site_U_iso_or_equiv
_atom_site_adp_type
_atom_site_occupancy
_atom_site_site_symmetry_order
_atom_site_calc_flag
_atom_site_refinement_flags_posn
_atom_site_refinement_flags_adp
_atom_site_refinement_flags_occupancy
_atom_site_disorder_assembly
_atom_site_disorder_group
I1A I 0.29722(2) 0.40475(2) 0.46171(2) 0.02293(8) Uani 1 1 d . . . . .
Cl1A Cl 0.92565(8) 0.00202(8) 0.70227(6) 0.0219(3) Uani 1 1 d . . . . .
Cl2A Cl 0.85928(9) 0.05232(10) 0.82080(6) 0.0281(3) Uani 1 1 d . . . . .
Cl3A Cl 0.23309(10) 0.15801(10) 0.88998(6) 0.0324(3) Uani 1 1 d . . . . .
Cl4A Cl 0.10654(9) 0.11348(10) 0.79197(7) 0.0315(3) Uani 1 1 d . . . . .
Cl5A Cl 0.29091(9) -0.08178(11) 0.42313(7) 0.0330(3) Uani 1 1 d . . . . .
Cl6A Cl 0.47967(10) -0.09613(9) 0.38499(6) 0.0275(3) Uani 1 1 d . . . . .
O1A O 0.5368(2) 0.3156(2) 0.61583(16) 0.0173(7) Uani 1 1 d . . . . .
N1A N 0.5819(3) 0.1822(3) 0.65813(18) 0.0149(8) Uani 1 1 d . . . . .
N2A N 0.5314(3) 0.2009(3) 0.75073(18) 0.0157(8) Uani 1 1 d . . . . .
N3A N 0.4390(3) 0.2203(3) 0.67271(18) 0.0151(8) Uani 1 1 d . . . . .
N4A N 0.3397(3) 0.1593(3) 0.60927(18) 0.0163(9) Uani 1 1 d . . . . .
N5A N 0.4842(3) 0.1653(3) 0.58527(18) 0.0150(8) Uani 1 1 d . . . . .
N6A N 0.6209(3) 0.1022(3) 0.57665(19) 0.0167(9) Uani 1 1 d . . . . .
C1A C 0.6370(3) 0.1310(3) 0.6283(2) 0.0156(10) Uani 1 1 d . . . . .
C2A C 0.7009(3) 0.1045(3) 0.6686(2) 0.0156(10) Uani 1 1 d . . . . .
C3A C 0.7765(3) 0.0595(3) 0.6625(2) 0.0159(10) Uani 1 1 d . . . . .
H3AA H 0.793689 0.038428 0.627786 0.019 Uiso 1 1 calc R U . . .
C4A C 0.8257(3) 0.0469(3) 0.7098(2) 0.0175(10) Uani 1 1 d . . . . .
C5A C 0.7971(3) 0.0720(4) 0.7627(2) 0.0183(11) Uani 1 1 d . . . . .
C6A C 0.7197(3) 0.1142(3) 0.7697(2) 0.0175(11) Uani 1 1 d . . . . .
H6AA H 0.699911 0.129187 0.805013 0.021 Uiso 1 1 calc R U . . .
C7A C 0.6736(3) 0.1331(3) 0.7223(2) 0.0145(10) Uani 1 1 d . . . . .
C8A C 0.5926(3) 0.1793(3) 0.7145(2) 0.0152(10) Uani 1 1 d . . . . .
C9A C 0.4547(3) 0.2155(3) 0.7287(2) 0.0155(10) Uani 1 1 d . . . . .
C10A C 0.3713(3) 0.2020(3) 0.7550(2) 0.0159(10) Uani 1 1 d . . . . .
C11A C 0.3475(3) 0.1929(3) 0.8104(2) 0.0188(11) Uani 1 1 d . . . . .
H11A H 0.385574 0.202823 0.839250 0.023 Uiso 1 1 calc R U . . .
C12A C 0.2640(4) 0.1681(3) 0.8213(2) 0.0212(11) Uani 1 1 d . . . . .
C13A C 0.2085(3) 0.1509(3) 0.7777(3) 0.0225(12) Uani 1 1 d . . . . .
C14A C 0.2312(3) 0.1608(3) 0.7224(2) 0.0197(11) Uani 1 1 d . . . . .
H14A H 0.193174 0.149751 0.693641 0.024 Uiso 1 1 calc R U . . .
C15A C 0.3137(3) 0.1881(3) 0.7113(2) 0.0160(10) Uani 1 1 d . . . . .
C16A C 0.3591(3) 0.1934(3) 0.6588(2) 0.0161(10) Uani 1 1 d . . . . .
C17A C 0.4035(3) 0.1414(3) 0.5746(2) 0.0146(10) Uani 1 1 d . . . . .
C18A C 0.4070(3) 0.0801(3) 0.5276(2) 0.0171(10) Uani 1 1 d . . . . .
C19A C 0.3446(3) 0.0347(3) 0.4998(2) 0.0207(11) Uani 1 1 d . . . . .
H19A H 0.288183 0.042228 0.509283 0.025 Uiso 1 1 calc R U . . .
C20A C 0.3678(3) -0.0225(3) 0.4574(2) 0.0199(10) Uani 1 1 d . . . . .
C21A C 0.4538(3) -0.0323(3) 0.4425(2) 0.0197(11) Uani 1 1 d . . . . .
C22A C 0.5174(3) 0.0086(3) 0.4723(2) 0.0196(11) Uani 1 1 d . . . . .
H22A H 0.573857 -0.001335 0.463724 0.024 Uiso 1 1 calc R U . . .
C23A C 0.4941(3) 0.0653(3) 0.5159(2) 0.0161(9) Uani 1 1 d . . . . .
C24A C 0.5429(3) 0.1150(3) 0.5573(2) 0.0166(10) Uani 1 1 d . . . . .
C25A C 0.4946(3) 0.3789(3) 0.5861(2) 0.0153(10) Uani 1 1 d . . . . .
C26A C 0.4309(3) 0.3602(3) 0.5482(2) 0.0184(11) Uani 1 1 d . . . . .
H26A H 0.414385 0.302196 0.541336 0.022 Uiso 1 1 calc R U . . .
C27A C 0.3920(3) 0.4313(3) 0.5203(2) 0.0190(10) Uani 1 1 d . . . . .
C28A C 0.4159(3) 0.5171(3) 0.5295(2) 0.0247(12) Uani 1 1 d . . . . .
H28A H 0.388221 0.563340 0.511612 0.030 Uiso 1 1 calc R U . . .
C29A C 0.4818(4) 0.5340(4) 0.5660(3) 0.0261(13) Uani 1 1 d . . . . .
H29A H 0.500021 0.591869 0.571342 0.031 Uiso 1 1 calc R U . . .
C30A C 0.5210(3) 0.4657(3) 0.5946(2) 0.0191(11) Uani 1 1 d . . . . .
H30A H 0.564601 0.477805 0.619431 0.023 Uiso 1 1 calc R U . . .
B1A B 0.5087(4) 0.2288(4) 0.6305(2) 0.0161(11) Uani 1 1 d . . . . .
I1B I 0.20297(2) 0.65310(3) 0.51508(2) 0.03114(10) Uani 1 1 d . . . . .
Cl1B Cl -0.42316(8) 0.25029(10) 0.24282(6) 0.0299(3) Uani 1 1 d . . . . .
Cl2B Cl -0.33997(10) 0.31756(12) 0.13247(6) 0.0378(4) Uani 1 1 d . . . . .
Cl3B Cl 0.29196(9) 0.39029(11) 0.11085(7) 0.0351(3) Uani 1 1 d . . . . .
Cl4B Cl 0.40506(9) 0.34890(10) 0.21564(7) 0.0316(3) Uani 1 1 d . . . . .
Cl5B Cl 0.14248(10) 0.14146(10) 0.57216(7) 0.0336(3) Uani 1 1 d . . . . .
Cl6B Cl -0.05290(9) 0.12676(9) 0.58774(6) 0.0292(3) Uani 1 1 d . . . . .
O1B O -0.0403(2) 0.5560(2) 0.36461(17) 0.0241(8) Uani 1 1 d . . . . .
N1B N -0.0897(3) 0.4279(3) 0.31833(19) 0.0189(9) Uani 1 1 d . . . . .
N2B N -0.0224(3) 0.4433(3) 0.22998(19) 0.0196(9) Uani 1 1 d . . . . .
N3B N 0.0571(3) 0.4544(3) 0.31439(19) 0.0188(9) Uani 1 1 d . . . . .
N4B N 0.1424(3) 0.3865(3) 0.3840(2) 0.0200(9) Uani 1 1 d . . . . .
N5B N -0.0063(3) 0.4014(3) 0.39688(19) 0.0184(9) Uani 1 1 d . . . . .
N6B N -0.1462(3) 0.3443(3) 0.39354(19) 0.0201(9) Uani 1 1 d . . . . .
C1B C -0.1529(3) 0.3793(3) 0.3419(2) 0.0192(11) Uani 1 1 d . . . . .
C2B C -0.2117(3) 0.3591(4) 0.2967(2) 0.0214(11) Uani 1 1 d . . . . .
C3B C -0.2893(3) 0.3170(3) 0.2967(2) 0.0185(11) Uani 1 1 d . . . . .
H3BA H -0.314190 0.297812 0.329749 0.022 Uiso 1 1 calc R U . . .
C4B C -0.3283(3) 0.3046(4) 0.2454(2) 0.0227(11) Uani 1 1 d . . . . .
C5B C -0.2893(4) 0.3318(4) 0.1946(2) 0.0225(12) Uani 1 1 d . . . . .
C6B C -0.2107(3) 0.3722(4) 0.1955(2) 0.0205(11) Uani 1 1 d . . . . .
H6BA H -0.184412 0.388826 0.162440 0.025 Uiso 1 1 calc R U . . .
C7B C -0.1723(3) 0.3872(3) 0.2464(2) 0.0197(11) Uani 1 1 d . . . . .
C8B C -0.0912(3) 0.4270(3) 0.2618(2) 0.0196(11) Uani 1 1 d . . . . .
C9B C 0.0510(3) 0.4515(3) 0.2568(2) 0.0183(10) Uani 1 1 d . . . . .
C10B C 0.1368(3) 0.4360(3) 0.2375(2) 0.0189(11) Uani 1 1 d . . . . .
C11B C 0.1688(4) 0.4272(3) 0.1833(2) 0.0215(11) Uani 1 1 d . . . . .
H11B H 0.135085 0.438318 0.152342 0.026 Uiso 1 1 calc R U . . .
C12B C 0.2509(4) 0.4019(3) 0.1772(2) 0.0214(11) Uani 1 1 d . . . . .
C13B C 0.3022(3) 0.3836(4) 0.2247(3) 0.0240(12) Uani 1 1 d . . . . .
C14B C 0.2709(3) 0.3925(3) 0.2779(2) 0.0186(11) Uani 1 1 d . . . . .
H14B H 0.304607 0.381403 0.308911 0.022 Uiso 1 1 calc R U . . .
C15B C 0.1879(3) 0.4184(3) 0.2839(3) 0.0198(11) Uani 1 1 d . . . . .
C16B C 0.1330(3) 0.4238(3) 0.3334(2) 0.0192(11) Uani 1 1 d . . . . .
C17B C 0.0718(3) 0.3709(4) 0.4140(2) 0.0201(11) Uani 1 1 d . . . . .
C18B C 0.0564(3) 0.3083(3) 0.4574(2) 0.0189(10) Uani 1 1 d . . . . .
C19B C 0.1105(4) 0.2581(3) 0.4923(2) 0.0218(11) Uani 1 1 d . . . . .
H19B H 0.168771 0.263049 0.489070 0.026 Uiso 1 1 calc R U . . .
C20B C 0.0761(4) 0.2032(4) 0.5301(2) 0.0246(12) Uani 1 1 d . . . . .
C21B C -0.0132(3) 0.1943(3) 0.5361(2) 0.0221(11) Uani 1 1 d . . . . .
C22B C -0.0656(3) 0.2386(3) 0.5009(2) 0.0190(11) Uani 1 1 d . . . . .
H22B H -0.123546 0.229818 0.502892 0.023 Uiso 1 1 calc R U . . .
C23B C -0.0327(3) 0.2963(3) 0.4621(2) 0.0214(10) Uani 1 1 d . . . . .
C24B C -0.0699(3) 0.3512(3) 0.4182(2) 0.0195(10) Uani 1 1 d . . . . .
C25B C 0.0085(3) 0.6200(4) 0.3902(2) 0.0210(11) Uani 1 1 d . . . . .
C26B C 0.0723(4) 0.6030(3) 0.4285(2) 0.0222(11) Uani 1 1 d . . . . .
H26B H 0.087600 0.545283 0.437350 0.027 Uiso 1 1 calc R U . . .
C27B C 0.1128(3) 0.6747(4) 0.4532(2) 0.0201(11) Uani 1 1 d . . . . .
C28B C 0.0928(4) 0.7603(4) 0.4396(2) 0.0241(12) Uani 1 1 d . . . . .
H28B H 0.121703 0.807444 0.455643 0.029 Uiso 1 1 calc R U . . .
C29B C 0.0279(4) 0.7753(4) 0.4012(3) 0.0284(13) Uani 1 1 d . . . . .
H29B H 0.012869 0.832905 0.391828 0.034 Uiso 1 1 calc R U . . .
C30B C -0.0133(4) 0.7060(4) 0.3773(3) 0.0278(13) Uani 1 1 d . . . . .
H30B H -0.056736 0.716638 0.352079 0.033 Uiso 1 1 calc R U . . .
B1B B -0.0187(4) 0.4672(4) 0.3516(3) 0.0192(12) Uani 1 1 d . . . . .

loop_
_atom_site_aniso_label
_atom_site_aniso_U_11
_atom_site_aniso_U_22
_atom_site_aniso_U_33
_atom_site_aniso_U_23
_atom_site_aniso_U_13
_atom_site_aniso_U_12
I1A 0.02323(16) 0.02418(16) 0.02139(17) 0.00338(14) -0.00550(16) 0.00061(13)
Cl1A 0.0161(5) 0.0214(6) 0.0282(7) 0.0049(5) -0.0027(5) 0.0032(5)
Cl2A 0.0237(6) 0.0395(8) 0.0211(7) 0.0081(6) -0.0061(5) 0.0045(6)
Cl3A 0.0381(8) 0.0393(8) 0.0198(7) 0.0002(6) 0.0105(6) -0.0015(6)
Cl4A 0.0230(6) 0.0376(8) 0.0338(8) -0.0053(6) 0.0114(6) -0.0046(6)
Cl5A 0.0306(7) 0.0418(8) 0.0266(8) -0.0158(6) -0.0068(6) -0.0023(6)
Cl6A 0.0381(8) 0.0258(6) 0.0186(6) -0.0070(5) 0.0053(6) 0.0027(6)
O1A 0.0166(16) 0.0157(17) 0.0197(19) 0.0034(14) -0.0024(15) 0.0019(14)
N1A 0.017(2) 0.0139(19) 0.014(2) -0.0005(16) -0.0007(17) 0.0001(16)
N2A 0.019(2) 0.0131(19) 0.015(2) -0.0002(16) -0.0017(17) -0.0011(16)
N3A 0.016(2) 0.0141(19) 0.015(2) -0.0018(16) -0.0002(17) 0.0037(16)
N4A 0.015(2) 0.018(2) 0.016(2) 0.0026(16) -0.0033(17) 0.0040(16)
N5A 0.019(2) 0.0118(19) 0.014(2) 0.0027(16) -0.0007(17) 0.0013(16)
N6A 0.017(2) 0.016(2) 0.017(2) 0.0007(17) 0.0025(17) 0.0018(16)
C1A 0.014(2) 0.015(2) 0.017(3) 0.0020(19) 0.003(2) -0.0028(18)
C2A 0.013(2) 0.012(2) 0.022(3) 0.0030(19) -0.001(2) -0.0047(18)
C3A 0.017(2) 0.013(2) 0.018(3) -0.0009(19) -0.001(2) -0.0021(19)
C4A 0.014(2) 0.012(2) 0.027(3) 0.005(2) -0.003(2) 0.0006(19)
C5A 0.018(3) 0.019(3) 0.018(3) 0.007(2) -0.006(2) 0.000(2)
C6A 0.017(2) 0.016(2) 0.019(3) 0.003(2) -0.001(2) -0.003(2)
C7A 0.016(2) 0.012(2) 0.015(2) 0.0026(18) 0.000(2) -0.0015(19)
C8A 0.017(2) 0.011(2) 0.017(3) 0.0016(19) -0.0029(19) -0.0013(19)
C9A 0.020(2) 0.015(2) 0.012(2) -0.0003(18) 0.0017(19) 0.0008(19)
C10A 0.018(2) 0.013(2) 0.017(3) -0.0010(19) 0.002(2) 0.0011(19)
C11A 0.022(3) 0.016(2) 0.018(3) -0.0008(19) -0.004(2) 0.006(2)
C12A 0.029(3) 0.016(2) 0.019(3) 0.001(2) 0.007(2) 0.005(2)
C13A 0.019(3) 0.019(3) 0.029(3) -0.002(2) 0.007(2) 0.002(2)
C14A 0.018(3) 0.017(2) 0.024(3) -0.004(2) 0.001(2) 0.004(2)
C15A 0.016(2) 0.015(2) 0.017(3) 0.000(2) 0.001(2) 0.0045(19)
C16A 0.014(2) 0.016(2) 0.018(3) -0.0016(19) -0.001(2) 0.0040(19)
C17A 0.016(2) 0.016(2) 0.012(2) 0.0029(18) -0.0039(19) 0.0040(18)
C18A 0.021(2) 0.019(2) 0.012(2) 0.0015(18) -0.0036(19) 0.0052(19)
C19A 0.019(3) 0.025(3) 0.017(3) -0.001(2) -0.004(2) 0.005(2)
C20A 0.023(2) 0.023(2) 0.014(2) -0.002(2) -0.007(2) 0.0010(19)
C21A 0.026(3) 0.019(2) 0.014(2) 0.0024(19) 0.003(2) 0.004(2)
C22A 0.025(3) 0.020(2) 0.013(3) 0.0030(19) 0.004(2) 0.003(2)
C23A 0.019(2) 0.016(2) 0.013(2) 0.003(2) 0.001(2) 0.0014(19)
C24A 0.022(3) 0.014(2) 0.014(2) 0.0045(18) 0.002(2) 0.0035(19)
C25A 0.014(2) 0.014(2) 0.018(3) 0.004(2) 0.001(2) 0.0041(19)
C26A 0.023(3) 0.014(2) 0.018(3) 0.0002(19) 0.000(2) 0.000(2)
C27A 0.017(2) 0.022(2) 0.018(3) 0.003(2) -0.004(2) 0.002(2)
C28A 0.024(3) 0.017(3) 0.033(3) 0.009(2) -0.001(2) 0.003(2)
C29A 0.027(3) 0.014(2) 0.038(4) 0.002(2) -0.004(3) -0.003(2)
C30A 0.015(2) 0.019(2) 0.023(3) 0.002(2) 0.000(2) -0.003(2)
B1A 0.018(3) 0.016(3) 0.015(3) -0.002(2) -0.002(2) 0.005(2)
I1B 0.02401(18) 0.0403(2) 0.0291(2) -0.00542(17) -0.00420(17) -0.00303(15)
Cl1B 0.0187(6) 0.0377(8) 0.0332(8) 0.0038(6) -0.0042(6) -0.0067(6)
Cl2B 0.0303(8) 0.0601(10) 0.0231(8) 0.0014(7) -0.0086(6) -0.0162(7)
Cl3B 0.0272(7) 0.0531(9) 0.0249(8) -0.0042(7) 0.0066(6) -0.0017(6)
Cl4B 0.0192(6) 0.0374(8) 0.0384(9) -0.0003(6) 0.0026(6) 0.0030(6)
Cl5B 0.0319(7) 0.0379(8) 0.0308(8) 0.0123(6) -0.0039(6) 0.0058(6)
Cl6B 0.0337(7) 0.0289(7) 0.0249(7) 0.0059(6) 0.0053(6) -0.0008(6)
O1B 0.0233(19) 0.024(2) 0.025(2) -0.0069(16) -0.0043(17) 0.0003(16)
N1B 0.017(2) 0.020(2) 0.019(2) -0.0024(18) -0.0007(18) 0.0021(17)
N2B 0.019(2) 0.021(2) 0.019(2) 0.0013(18) -0.0002(18) -0.0013(17)
N3B 0.020(2) 0.020(2) 0.017(2) 0.0004(17) -0.0031(18) -0.0025(17)
N4B 0.021(2) 0.019(2) 0.020(2) 0.0000(18) -0.0019(19) -0.0045(17)
N5B 0.018(2) 0.022(2) 0.016(2) -0.0043(17) -0.0005(17) 0.0003(17)
N6B 0.016(2) 0.025(2) 0.020(2) -0.0029(18) 0.0014(18) 0.0027(17)
C1B 0.018(2) 0.016(2) 0.023(3) -0.001(2) -0.001(2) 0.0041(19)
C2B 0.021(3) 0.019(2) 0.024(3) -0.002(2) 0.002(2) 0.006(2)
C3B 0.018(2) 0.020(2) 0.017(3) 0.001(2) 0.000(2) 0.002(2)
C4B 0.020(3) 0.020(3) 0.029(3) 0.002(2) -0.004(2) 0.000(2)
C5B 0.027(3) 0.023(3) 0.017(3) 0.000(2) -0.007(2) 0.005(2)
C6B 0.016(2) 0.025(3) 0.020(3) -0.001(2) 0.004(2) 0.002(2)
C7B 0.015(2) 0.019(3) 0.026(3) 0.002(2) 0.000(2) 0.002(2)
C8B 0.017(3) 0.018(2) 0.024(3) 0.000(2) -0.001(2) 0.003(2)
C9B 0.020(3) 0.015(2) 0.020(3) 0.0030(19) -0.002(2) -0.0028(19)
C10B 0.019(3) 0.013(2) 0.024(3) 0.002(2) -0.002(2) -0.006(2)
C11B 0.021(3) 0.020(3) 0.024(3) 0.001(2) -0.001(2) -0.006(2)
C12B 0.024(3) 0.019(2) 0.021(3) -0.001(2) 0.003(2) -0.007(2)
C13B 0.015(3) 0.017(3) 0.040(4) 0.000(2) 0.002(2) -0.003(2)
C14B 0.016(2) 0.015(2) 0.024(3) 0.002(2) -0.006(2) -0.0031(19)
C15B 0.022(3) 0.017(2) 0.021(3) 0.002(2) -0.002(2) -0.0035(19)
C16B 0.019(2) 0.017(2) 0.022(3) -0.001(2) 0.001(2) -0.001(2)
C17B 0.017(2) 0.025(3) 0.018(3) -0.007(2) -0.003(2) 0.000(2)
C18B 0.017(2) 0.018(2) 0.022(3) -0.008(2) 0.003(2) -0.0006(18)
C19B 0.025(3) 0.024(3) 0.016(3) -0.003(2) -0.003(2) -0.001(2)
C20B 0.029(3) 0.020(3) 0.025(3) -0.005(2) -0.008(2) 0.006(2)
C21B 0.026(3) 0.020(3) 0.020(3) -0.004(2) 0.005(2) -0.003(2)
C22B 0.022(2) 0.018(2) 0.017(3) -0.0059(19) 0.000(2) -0.001(2)
C23B 0.023(2) 0.021(2) 0.020(2) -0.005(2) -0.001(2) -0.0015(19)
C24B 0.023(3) 0.018(2) 0.018(3) -0.001(2) 0.003(2) -0.002(2)
C25B 0.022(3) 0.021(3) 0.020(3) -0.004(2) 0.005(2) -0.006(2)
C26B 0.025(3) 0.017(2) 0.025(3) -0.003(2) 0.006(2) -0.001(2)
C27B 0.018(2) 0.026(3) 0.016(3) -0.002(2) 0.005(2) -0.002(2)
C28B 0.029(3) 0.022(3) 0.021(3) -0.005(2) 0.004(2) -0.008(2)
C29B 0.036(3) 0.020(3) 0.030(3) -0.003(2) -0.003(3) -0.003(2)
C30B 0.035(3) 0.026(3) 0.022(3) -0.001(2) -0.003(2) -0.006(2)
B1B 0.015(3) 0.024(3) 0.018(3) -0.003(2) 0.000(2) 0.000(2)

loop_
_atom_type_symbol
_atom_type_description
_atom_type_scat_dispersion_real
_atom_type_scat_dispersion_imag
_atom_type_scat_source
C C 0.0033 0.0016 'International Tables Vol C Tables 4.2.6.8 and 6.1.1.4'
H H 0.0000 0.0000 'International Tables Vol C Tables 4.2.6.8 and 6.1.1.4'
B B 0.0013 0.0007 'International Tables Vol C Tables 4.2.6.8 and 6.1.1.4'
N N 0.0061 0.0033 'International Tables Vol C Tables 4.2.6.8 and 6.1.1.4'
O O 0.0106 0.0060 'International Tables Vol C Tables 4.2.6.8 and 6.1.1.4'
Cl Cl 0.1484 0.1585 'International Tables Vol C Tables 4.2.6.8 and 6.1.1.4'
I I -0.4742 1.8119 'International Tables Vol C Tables 4.2.6.8 and 6.1.1.4'

loop_
_geom_angle_atom_site_label_1
_geom_angle_atom_site_label_2
_geom_angle_atom_site_label_3
_geom_angle
_geom_angle_site_symmetry_1
_geom_angle_site_symmetry_3
_geom_angle_publ_flag
C25A O1A B1A 128.2(4) . . ?
C8A N1A C1A 114.8(4) . . ?
C8A N1A B1A 123.1(4) . . ?
C1A N1A B1A 121.7(4) . . ?
C8A N2A C9A 116.2(4) . . ?
C9A N3A C16A 113.0(4) . . ?
C9A N3A B1A 122.0(4) . . ?
C16A N3A B1A 122.8(4) . . ?
C16A N4A C17A 117.2(4) . . ?
C17A N5A C24A 113.6(4) . . ?
C17A N5A B1A 123.5(4) . . ?
C24A N5A B1A 122.0(4) . . ?
C24A N6A C1A 116.8(4) . . ?
N6A C1A N1A 123.1(4) . . ?
N6A C1A C2A 131.1(5) . . ?
N1A C1A C2A 104.7(4) . . ?
C3A C2A C7A 120.5(5) . . ?
C3A C2A C1A 131.8(5) . . ?
C7A C2A C1A 107.7(4) . . ?
C2A C3A C4A 117.8(5) . . ?
C2A C3A H3AA 121.1 . . ?
C4A C3A H3AA 121.1 . . ?
C3A C4A C5A 121.3(5) . . ?
C3A C4A Cl1A 118.9(4) . . ?
C5A C4A Cl1A 119.8(4) . . ?
C6A C5A C4A 121.3(5) . . ?
C6A C5A Cl2A 118.9(5) . . ?
C4A C5A Cl2A 119.8(4) . . ?
C7A C6A C5A 117.6(5) . . ?
C7A C6A H6AA 121.2 . . ?
C5A C6A H6AA 121.2 . . ?
C6A C7A C2A 121.2(5) . . ?
C6A C7A C8A 131.7(5) . . ?
C2A C7A C8A 107.1(4) . . ?
N2A C8A N1A 122.9(4) . . ?
N2A C8A C7A 131.5(5) . . ?
N1A C8A C7A 104.5(4) . . ?
N2A C9A N3A 124.0(4) . . ?
N2A C9A C10A 128.3(4) . . ?
N3A C9A C10A 105.2(4) . . ?
C11A C10A C15A 121.4(5) . . ?
C11A C10A C9A 131.7(5) . . ?
C15A C10A C9A 106.6(4) . . ?
C10A C11A C12A 117.5(5) . . ?
C10A C11A H11A 121.2 . . ?
C12A C11A H11A 121.2 . . ?
C13A C12A C11A 120.6(5) . . ?
C13A C12A Cl3A 121.4(4) . . ?
C11A C12A Cl3A 118.0(4) . . ?
C14A C13A C12A 122.3(5) . . ?
C14A C13A Cl4A 117.6(4) . . ?
C12A C13A Cl4A 120.0(4) . . ?
C13A C14A C15A 117.3(5) . . ?
C13A C14A H14A 121.4 . . ?
C15A C14A H14A 121.4 . . ?
C14A C15A C10A 120.8(5) . . ?
C14A C15A C16A 130.3(5) . . ?
C10A C15A C16A 108.3(4) . . ?
N4A C16A N3A 123.1(5) . . ?
N4A C16A C15A 129.4(5) . . ?
N3A C16A C15A 105.4(4) . . ?
N4A C17A N5A 123.0(5) . . ?
N4A C17A C18A 129.6(5) . . ?
N5A C17A C18A 106.1(4) . . ?
C19A C18A C23A 121.5(5) . . ?
C19A C18A C17A 131.4(5) . . ?
C23A C18A C17A 106.8(4) . . ?
C18A C19A C20A 118.4(5) . . ?
C18A C19A H19A 120.8 . . ?
C20A C19A H19A 120.8 . . ?
C19A C20A C21A 120.5(5) . . ?
C19A C20A Cl5A 119.1(4) . . ?
C21A C20A Cl5A 120.5(4) . . ?
C22A C21A C20A 121.7(5) . . ?
C22A C21A Cl6A 119.1(4) . . ?
C20A C21A Cl6A 119.2(4) . . ?
C21A C22A C23A 117.7(5) . . ?
C21A C22A H22A 121.1 . . ?
C23A C22A H22A 121.1 . . ?
C22A C23A C18A 119.9(5) . . ?
C22A C23A C24A 132.7(5) . . ?
C18A C23A C24A 107.3(4) . . ?
N6A C24A N5A 122.5(5) . . ?
N6A C24A C23A 130.6(5) . . ?
N5A C24A C23A 104.8(4) . . ?
O1A C25A C26A 123.7(4) . . ?
O1A C25A C30A 115.9(4) . . ?
C26A C25A C30A 120.4(5) . . ?
C25A C26A C27A 118.3(5) . . ?
C25A C26A H26A 120.8 . . ?
C27A C26A H26A 120.8 . . ?
C28A C27A C26A 121.7(5) . . ?
C28A C27A I1A 119.2(4) . . ?
C26A C27A I1A 119.1(4) . . ?
C27A C28A C29A 119.0(5) . . ?
C27A C28A H28A 120.5 . . ?
C29A C28A H28A 120.5 . . ?
C30A C29A C28A 120.8(5) . . ?
C30A C29A H29A 119.6 . . ?
C28A C29A H29A 119.6 . . ?
C29A C30A C25A 119.7(5) . . ?
C29A C30A H30A 120.1 . . ?
C25A C30A H30A 120.1 . . ?
O1A B1A N5A 119.4(5) . . ?
O1A B1A N3A 118.2(4) . . ?
N5A B1A N3A 103.9(4) . . ?
O1A B1A N1A 107.3(4) . . ?
N5A B1A N1A 102.5(4) . . ?
N3A B1A N1A 103.4(4) . . ?
C25B O1B B1B 128.6(4) . . ?
C8B N1B C1B 113.3(5) . . ?
C8B N1B B1B 123.1(5) . . ?
C1B N1B B1B 123.0(5) . . ?
C9B N2B C8B 116.7(5) . . ?
C16B N3B C9B 112.5(4) . . ?
C16B N3B B1B 123.3(5) . . ?
C9B N3B B1B 122.4(4) . . ?
C16B N4B C17B 117.4(5) . . ?
C24B N5B C17B 111.5(4) . . ?
C24B N5B B1B 123.3(5) . . ?
C17B N5B B1B 123.9(5) . . ?
C1B N6B C24B 116.2(5) . . ?
N6B C1B N1B 122.2(5) . . ?
N6B C1B C2B 130.4(5) . . ?
N1B C1B C2B 105.9(5) . . ?
C3B C2B C7B 121.9(5) . . ?
C3B C2B C1B 131.5(5) . . ?
C7B C2B C1B 106.5(5) . . ?
C2B C3B C4B 117.2(5) . . ?
C2B C3B H3BA 121.4 . . ?
C4B C3B H3BA 121.4 . . ?
C3B C4B C5B 121.5(5) . . ?
C3B C4B Cl1B 119.2(4) . . ?
C5B C4B Cl1B 119.2(4) . . ?
C6B C5B C4B 120.2(5) . . ?
C6B C5B Cl2B 119.5(5) . . ?
C4B C5B Cl2B 120.3(4) . . ?
C7B C6B C5B 118.9(5) . . ?
C7B C6B H6BA 120.6 . . ?
C5B C6B H6BA 120.6 . . ?
C6B C7B C2B 120.2(5) . . ?
C6B C7B C8B 132.6(5) . . ?
C2B C7B C8B 107.2(5) . . ?
N2B C8B N1B 123.2(5) . . ?
N2B C8B C7B 129.8(5) . . ?
N1B C8B C7B 105.7(5) . . ?
N2B C9B N3B 122.9(5) . . ?
N2B C9B C10B 130.3(5) . . ?
N3B C9B C10B 104.8(4) . . ?
C11B C10B C15B 120.4(5) . . ?
C11B C10B C9B 130.4(5) . . ?
C15B C10B C9B 108.7(5) . . ?
C12B C11B C10B 118.2(5) . . ?
C12B C11B H11B 120.9 . . ?
C10B C11B H11B 120.9 . . ?
C11B C12B C13B 120.9(5) . . ?
C11B C12B Cl3B 119.1(5) . . ?
C13B C12B Cl3B 119.9(4) . . ?
C14B C13B C12B 120.9(5) . . ?
C14B C13B Cl4B 119.1(5) . . ?
C12B C13B Cl4B 119.9(5) . . ?
C13B C14B C15B 117.9(5) . . ?
C13B C14B H14B 121.0 . . ?
C15B C14B H14B 121.0 . . ?
C14B C15B C10B 121.6(5) . . ?
C14B C15B C16B 131.5(5) . . ?
C10B C15B C16B 106.6(5) . . ?
N4B C16B N3B 122.6(5) . . ?
N4B C16B C15B 129.6(5) . . ?
N3B C16B C15B 105.7(5) . . ?
N4B C17B N5B 121.7(5) . . ?
N4B C17B C18B 130.1(5) . . ?
N5B C17B C18B 106.5(4) . . ?
C19B C18B C17B 132.9(5) . . ?
C19B C18B C23B 118.9(5) . . ?
C17B C18B C23B 108.1(5) . . ?
C20B C19B C18B 118.8(5) . . ?
C20B C19B H19B 120.6 . . ?
C18B C19B H19B 120.6 . . ?
C19B C20B C21B 121.9(5) . . ?
C19B C20B Cl5B 118.5(4) . . ?
C21B C20B Cl5B 119.6(4) . . ?
C22B C21B C20B 119.7(5) . . ?
C22B C21B Cl6B 121.0(4) . . ?
C20B C21B Cl6B 119.3(4) . . ?
C21B C22B C23B 119.9(5) . . ?
C21B C22B H22B 120.0 . . ?
C23B C22B H22B 120.0 . . ?
C22B C23B C18B 120.6(5) . . ?
C22B C23B C24B 133.7(5) . . ?
C18B C23B C24B 105.6(5) . . ?
N6B C24B N5B 122.9(5) . . ?
N6B C24B C23B 129.2(5) . . ?
N5B C24B C23B 106.7(5) . . ?
C30B C25B O1B 114.8(5) . . ?
C30B C25B C26B 120.3(5) . . ?
O1B C25B C26B 124.8(5) . . ?
C25B C26B C27B 118.2(5) . . ?
C25B C26B H26B 120.9 . . ?
C27B C26B H26B 120.9 . . ?
C28B C27B C26B 121.8(5) . . ?
C28B C27B I1B 118.4(4) . . ?
C26B C27B I1B 119.8(4) . . ?
C27B C28B C29B 118.6(5) . . ?
C27B C28B H28B 120.7 . . ?
C29B C28B H28B 120.7 . . ?
C30B C29B C28B 120.3(6) . . ?
C30B C29B H29B 119.8 . . ?
C28B C29B H29B 119.8 . . ?
C29B C30B C25B 120.8(6) . . ?
C29B C30B H30B 119.6 . . ?
C25B C30B H30B 119.6 . . ?
O1B B1B N5B 120.3(5) . . ?
O1B B1B N1B 108.0(4) . . ?
N5B B1B N1B 102.8(4) . . ?
O1B B1B N3B 116.3(5) . . ?
N5B B1B N3B 103.9(4) . . ?
N1B B1B N3B 103.5(4) . . ?

loop_
_geom_bond_atom_site_label_1
_geom_bond_atom_site_label_2
_geom_bond_distance
_geom_bond_site_symmetry_2
_geom_bond_publ_flag
I1A C27A 2.094(5) . ?
Cl1A C4A 1.733(5) . ?
Cl2A C5A 1.731(5) . ?
Cl3A C12A 1.723(6) . ?
Cl4A C13A 1.747(5) . ?
Cl5A C20A 1.722(5) . ?
Cl6A C21A 1.731(5) . ?
O1A C25A 1.366(6) . ?
O1A B1A 1.430(7) . ?
N1A C8A 1.360(7) . ?
N1A C1A 1.370(6) . ?
N1A B1A 1.510(7) . ?
N2A C8A 1.342(7) . ?
N2A C9A 1.344(7) . ?
N3A C9A 1.366(6) . ?
N3A C16A 1.371(6) . ?
N3A B1A 1.504(7) . ?
N4A C16A 1.330(7) . ?
N4A C17A 1.336(7) . ?
N5A C17A 1.355(6) . ?
N5A C24A 1.377(6) . ?
N5A B1A 1.499(7) . ?
N6A C24A 1.335(7) . ?
N6A C1A 1.335(7) . ?
C1A C2A 1.456(7) . ?
C2A C3A 1.386(7) . ?
C2A C7A 1.424(8) . ?
C3A C4A 1.389(8) . ?
C3A H3AA 0.9300 . ?
C4A C5A 1.398(8) . ?
C5A C6A 1.394(8) . ?
C6A C7A 1.380(7) . ?
C6A H6AA 0.9300 . ?
C7A C8A 1.473(7) . ?
C9A C10A 1.480(7) . ?
C10A C11A 1.384(7) . ?
C10A C15A 1.406(7) . ?
C11A C12A 1.401(8) . ?
C11A H11A 0.9300 . ?
C12A C13A 1.388(9) . ?
C13A C14A 1.382(8) . ?
C14A C15A 1.396(7) . ?
C14A H14A 0.9300 . ?
C15A C16A 1.451(7) . ?
C17A C18A 1.459(7) . ?
C18A C19A 1.377(7) . ?
C18A C23A 1.427(7) . ?
C19A C20A 1.383(7) . ?
C19A H19A 0.9300 . ?
C20A C21A 1.417(7) . ?
C21A C22A 1.382(8) . ?
C22A C23A 1.400(7) . ?
C22A H22A 0.9300 . ?
C23A C24A 1.465(7) . ?
C25A C26A 1.388(7) . ?
C25A C30A 1.392(7) . ?
C26A C27A 1.408(7) . ?
C26A H26A 0.9300 . ?
C27A C28A 1.369(8) . ?
C28A C29A 1.387(8) . ?
C28A H28A 0.9300 . ?
C29A C30A 1.386(7) . ?
C29A H29A 0.9300 . ?
C30A H30A 0.9300 . ?
I1B C27B 2.084(5) . ?
Cl1B C4B 1.715(6) . ?
Cl2B C5B 1.704(6) . ?
Cl3B C12B 1.726(6) . ?
Cl4B C13B 1.727(5) . ?
Cl5B C20B 1.729(6) . ?
Cl6B C21B 1.722(6) . ?
O1B C25B 1.382(6) . ?
O1B B1B 1.421(7) . ?
N1B C8B 1.354(7) . ?
N1B C1B 1.365(7) . ?
N1B B1B 1.502(7) . ?
N2B C9B 1.335(7) . ?
N2B C8B 1.353(7) . ?
N3B C16B 1.368(7) . ?
N3B C9B 1.382(7) . ?
N3B B1B 1.509(7) . ?
N4B C16B 1.343(7) . ?
N4B C17B 1.352(7) . ?
N5B C24B 1.361(7) . ?
N5B C17B 1.384(7) . ?
N5B B1B 1.484(8) . ?
N6B C1B 1.349(7) . ?
N6B C24B 1.351(7) . ?
C1B C2B 1.461(8) . ?
C2B C3B 1.385(7) . ?
C2B C7B 1.422(8) . ?
C3B C4B 1.389(8) . ?
C3B H3BA 0.9300 . ?
C4B C5B 1.424(8) . ?
C5B C6B 1.388(8) . ?
C6B C7B 1.381(8) . ?
C6B H6BA 0.9300 . ?
C7B C8B 1.467(8) . ?
C9B C10B 1.455(7) . ?
C10B C11B 1.400(8) . ?
C10B C15B 1.400(8) . ?
C11B C12B 1.365(8) . ?
C11B H11B 0.9300 . ?
C12B C13B 1.424(9) . ?
C13B C14B 1.374(9) . ?
C14B C15B 1.381(7) . ?
C14B H14B 0.9300 . ?
C15B C16B 1.473(8) . ?
C17B C18B 1.426(8) . ?
C18B C19B 1.418(8) . ?
C18B C23B 1.429(7) . ?
C19B C20B 1.345(8) . ?
C19B H19B 0.9300 . ?
C20B C21B 1.430(8) . ?
C21B C22B 1.360(8) . ?
C22B C23B 1.376(8) . ?
C22B H22B 0.9300 . ?
C23B C24B 1.464(8) . ?
C25B C30B 1.380(8) . ?
C25B C26B 1.390(8) . ?
C26B C27B 1.392(7) . ?
C26B H26B 0.9300 . ?
C27B C28B 1.372(8) . ?
C28B C29B 1.399(8) . ?
C28B H28B 0.9300 . ?
C29B C30B 1.361(8) . ?
C29B H29B 0.9300 . ?
C30B H30B 0.9300 . ?

loop_
_geom_torsion_atom_site_label_1
_geom_torsion_atom_site_label_2
_geom_torsion_atom_site_label_3
_geom_torsion_atom_site_label_4
_geom_torsion
_geom_torsion_site_symmetry_1
_geom_torsion_site_symmetry_2
_geom_torsion_site_symmetry_3
_geom_torsion_site_symmetry_4
_geom_torsion_publ_flag
C24A N6A C1A N1A -9.0(7) . . . . ?
C24A N6A C1A C2A 156.9(5) . . . . ?
C8A N1A C1A N6A 157.4(5) . . . . ?
B1A N1A C1A N6A -15.4(7) . . . . ?
C8A N1A C1A C2A -11.6(5) . . . . ?
B1A N1A C1A C2A 175.5(4) . . . . ?
N6A C1A C2A C3A 19.0(9) . . . . ?
N1A C1A C2A C3A -173.2(5) . . . . ?
N6A C1A C2A C7A -160.5(5) . . . . ?
N1A C1A C2A C7A 7.3(5) . . . . ?
C7A C2A C3A C4A -2.7(7) . . . . ?
C1A C2A C3A C4A 177.8(5) . . . . ?
C2A C3A C4A C5A 5.3(7) . . . . ?
C2A C3A C4A Cl1A -172.9(4) . . . . ?
C3A C4A C5A C6A -3.0(8) . . . . ?
Cl1A C4A C5A C6A 175.2(4) . . . . ?
C3A C4A C5A Cl2A 178.2(4) . . . . ?
Cl1A C4A C5A Cl2A -3.6(6) . . . . ?
C4A C5A C6A C7A -2.1(8) . . . . ?
Cl2A C5A C6A C7A 176.7(4) . . . . ?
C5A C6A C7A C2A 4.6(7) . . . . ?
C5A C6A C7A C8A -177.3(5) . . . . ?
C3A C2A C7A C6A -2.3(7) . . . . ?
C1A C2A C7A C6A 177.3(5) . . . . ?
C3A C2A C7A C8A 179.2(4) . . . . ?
C1A C2A C7A C8A -1.2(5) . . . . ?
C9A N2A C8A N1A 7.9(7) . . . . ?
C9A N2A C8A C7A -158.3(5) . . . . ?
C1A N1A C8A N2A -158.5(4) . . . . ?
B1A N1A C8A N2A 14.2(7) . . . . ?
C1A N1A C8A C7A 10.9(5) . . . . ?
B1A N1A C8A C7A -176.4(4) . . . . ?
C6A C7A C8A N2A -15.7(9) . . . . ?
C2A C7A C8A N2A 162.6(5) . . . . ?
C6A C7A C8A N1A 176.3(5) . . . . ?
C2A C7A C8A N1A -5.4(5) . . . . ?
C8A N2A C9A N3A -8.4(7) . . . . ?
C8A N2A C9A C10A 150.8(5) . . . . ?
C16A N3A C9A N2A 150.4(5) . . . . ?
B1A N3A C9A N2A -13.3(7) . . . . ?
C16A N3A C9A C10A -12.8(5) . . . . ?
B1A N3A C9A C10A -176.5(4) . . . . ?
N2A C9A C10A C11A 18.2(9) . . . . ?
N3A C9A C10A C11A -179.6(5) . . . . ?
N2A C9A C10A C15A -154.5(5) . . . . ?
N3A C9A C10A C15A 7.7(5) . . . . ?
C15A C10A C11A C12A 0.8(7) . . . . ?
C9A C10A C11A C12A -171.0(5) . . . . ?
C10A C11A C12A C13A 1.9(7) . . . . ?
C10A C11A C12A Cl3A -179.1(4) . . . . ?
C11A C12A C13A C14A -2.7(8) . . . . ?
Cl3A C12A C13A C14A 178.2(4) . . . . ?
C11A C12A C13A Cl4A 176.0(4) . . . . ?
Cl3A C12A C13A Cl4A -3.0(6) . . . . ?
C12A C13A C14A C15A 0.8(7) . . . . ?
Cl4A C13A C14A C15A -178.0(4) . . . . ?
C13A C14A C15A C10A 1.9(7) . . . . ?
C13A C14A C15A C16A 171.2(5) . . . . ?
C11A C10A C15A C14A -2.8(7) . . . . ?
C9A C10A C15A C14A 170.9(4) . . . . ?
C11A C10A C15A C16A -174.1(4) . . . . ?
C9A C10A C15A C16A -0.5(5) . . . . ?
C17A N4A C16A N3A 8.0(7) . . . . ?
C17A N4A C16A C15A -153.1(5) . . . . ?
C9A N3A C16A N4A -152.5(5) . . . . ?
B1A N3A C16A N4A 11.1(7) . . . . ?
C9A N3A C16A C15A 12.5(5) . . . . ?
B1A N3A C16A C15A 176.0(4) . . . . ?
C14A C15A C16A N4A -13.5(9) . . . . ?
C10A C15A C16A N4A 156.8(5) . . . . ?
C14A C15A C16A N3A -177.1(5) . . . . ?
C10A C15A C16A N3A -6.9(5) . . . . ?
C16A N4A C17A N5A -7.4(7) . . . . ?
C16A N4A C17A C18A 157.7(5) . . . . ?
C24A N5A C17A N4A 157.2(5) . . . . ?
B1A N5A C17A N4A -12.4(7) . . . . ?
C24A N5A C17A C18A -11.0(5) . . . . ?
B1A N5A C17A C18A 179.4(4) . . . . ?
N4A C17A C18A C19A 12.1(9) . . . . ?
N5A C17A C18A C19A 179.2(5) . . . . ?
N4A C17A C18A C23A -162.2(5) . . . . ?
N5A C17A C18A C23A 4.9(5) . . . . ?
C23A C18A C19A C20A -3.8(8) . . . . ?
C17A C18A C19A C20A -177.4(5) . . . . ?
C18A C19A C20A C21A -1.3(8) . . . . ?
C18A C19A C20A Cl5A 178.6(4) . . . . ?
C19A C20A C21A C22A 5.5(8) . . . . ?
Cl5A C20A C21A C22A -174.4(4) . . . . ?
C19A C20A C21A Cl6A -173.8(4) . . . . ?
Cl5A C20A C21A Cl6A 6.3(6) . . . . ?
C20A C21A C22A C23A -4.3(7) . . . . ?
Cl6A C21A C22A C23A 175.0(4) . . . . ?
C21A C22A C23A C18A -0.8(7) . . . . ?
C21A C22A C23A C24A 176.3(5) . . . . ?
C19A C18A C23A C22A 5.0(8) . . . . ?
C17A C18A C23A C22A 180.0(4) . . . . ?
C19A C18A C23A C24A -172.8(5) . . . . ?
C17A C18A C23A C24A 2.2(5) . . . . ?
C1A N6A C24A N5A 8.3(7) . . . . ?
C1A N6A C24A C23A -152.5(5) . . . . ?
C17A N5A C24A N6A -152.7(5) . . . . ?
B1A N5A C24A N6A 17.0(7) . . . . ?
C17A N5A C24A C23A 12.2(5) . . . . ?
B1A N5A C24A C23A -178.0(4) . . . . ?
C22A C23A C24A N6A -22.4(9) . . . . ?
C18A C23A C24A N6A 154.9(5) . . . . ?
C22A C23A C24A N5A 174.3(5) . . . . ?
C18A C23A C24A N5A -8.3(5) . . . . ?
B1A O1A C25A C26A -24.5(8) . . . . ?
B1A O1A C25A C30A 157.4(5) . . . . ?
O1A C25A C26A C27A 179.7(5) . . . . ?
C30A C25A C26A C27A -2.2(8) . . . . ?
C25A C26A C27A C28A 0.4(8) . . . . ?
C25A C26A C27A I1A 178.9(4) . . . . ?
C26A C27A C28A C29A 2.1(9) . . . . ?
I1A C27A C28A C29A -176.4(4) . . . . ?
C27A C28A C29A C30A -2.7(9) . . . . ?
C28A C29A C30A C25A 0.9(9) . . . . ?
O1A C25A C30A C29A 179.8(5) . . . . ?
C26A C25A C30A C29A 1.6(8) . . . . ?
C25A O1A B1A N5A 58.4(7) . . . . ?
C25A O1A B1A N3A -69.5(7) . . . . ?
C25A O1A B1A N1A 174.3(4) . . . . ?
C17A N5A B1A O1A -107.8(6) . . . . ?
C24A N5A B1A O1A 83.5(6) . . . . ?
C17A N5A B1A N3A 26.5(6) . . . . ?
C24A N5A B1A N3A -142.2(4) . . . . ?
C17A N5A B1A N1A 133.9(4) . . . . ?
C24A N5A B1A N1A -34.8(6) . . . . ?
C9A N3A B1A O1A -88.7(6) . . . . ?
C16A N3A B1A O1A 109.2(5) . . . . ?
C9A N3A B1A N5A 136.4(4) . . . . ?
C16A N3A B1A N5A -25.7(6) . . . . ?
C9A N3A B1A N1A 29.6(6) . . . . ?
C16A N3A B1A N1A -132.5(4) . . . . ?
C8A N1A B1A O1A 95.2(5) . . . . ?
C1A N1A B1A O1A -92.6(5) . . . . ?
C8A N1A B1A N5A -138.2(4) . . . . ?
C1A N1A B1A N5A 34.0(6) . . . . ?
C8A N1A B1A N3A -30.4(6) . . . . ?
C1A N1A B1A N3A 141.8(4) . . . . ?
C24B N6B C1B N1B -7.4(7) . . . . ?
C24B N6B C1B C2B 156.3(5) . . . . ?
C8B N1B C1B N6B 154.7(5) . . . . ?
B1B N1B C1B N6B -16.9(8) . . . . ?
C8B N1B C1B C2B -12.4(6) . . . . ?
B1B N1B C1B C2B 176.0(5) . . . . ?
N6B C1B C2B C3B 19.1(9) . . . . ?
N1B C1B C2B C3B -175.3(5) . . . . ?
N6B C1B C2B C7B -157.4(5) . . . . ?
N1B C1B C2B C7B 8.3(5) . . . . ?
C7B C2B C3B C4B -1.2(8) . . . . ?
C1B C2B C3B C4B -177.2(5) . . . . ?
C2B C3B C4B C5B 1.7(8) . . . . ?
C2B C3B C4B Cl1B 178.3(4) . . . . ?
C3B C4B C5B C6B -0.4(8) . . . . ?
Cl1B C4B C5B C6B -177.0(4) . . . . ?
C3B C4B C5B Cl2B -178.7(4) . . . . ?
Cl1B C4B C5B Cl2B 4.7(7) . . . . ?
C4B C5B C6B C7B -1.5(8) . . . . ?
Cl2B C5B C6B C7B 176.8(4) . . . . ?
C5B C6B C7B C2B 1.9(8) . . . . ?
C5B C6B C7B C8B 179.6(5) . . . . ?
C3B C2B C7B C6B -0.6(8) . . . . ?
C1B C2B C7B C6B 176.3(5) . . . . ?
C3B C2B C7B C8B -178.8(5) . . . . ?
C1B C2B C7B C8B -1.9(6) . . . . ?
C9B N2B C8B N1B 6.8(7) . . . . ?
C9B N2B C8B C7B -157.8(5) . . . . ?
C1B N1B C8B N2B -156.7(5) . . . . ?
B1B N1B C8B N2B 14.9(8) . . . . ?
C1B N1B C8B C7B 11.1(6) . . . . ?
B1B N1B C8B C7B -177.3(5) . . . . ?
C6B C7B C8B N2B -16.3(10) . . . . ?
C2B C7B C8B N2B 161.6(5) . . . . ?
C6B C7B C8B N1B 176.9(6) . . . . ?
C2B C7B C8B N1B -5.1(6) . . . . ?
C8B N2B C9B N3B -7.7(7) . . . . ?
C8B N2B C9B C10B 154.1(5) . . . . ?
C16B N3B C9B N2B 152.5(5) . . . . ?
B1B N3B C9B N2B -12.8(8) . . . . ?
C16B N3B C9B C10B -13.2(6) . . . . ?
B1B N3B C9B C10B -178.5(4) . . . . ?
N2B C9B C10B C11B 15.9(9) . . . . ?
N3B C9B C10B C11B -179.9(5) . . . . ?
N2B C9B C10B C15B -156.3(5) . . . . ?
N3B C9B C10B C15B 8.0(5) . . . . ?
C15B C10B C11B C12B -0.6(8) . . . . ?
C9B C10B C11B C12B -171.9(5) . . . . ?
C10B C11B C12B C13B 1.0(8) . . . . ?
C10B C11B C12B Cl3B 179.9(4) . . . . ?
C11B C12B C13B C14B -1.2(8) . . . . ?
Cl3B C12B C13B C14B 179.9(4) . . . . ?
C11B C12B C13B Cl4B 178.3(4) . . . . ?
Cl3B C12B C13B Cl4B -0.6(6) . . . . ?
C12B C13B C14B C15B 0.9(8) . . . . ?
Cl4B C13B C14B C15B -178.6(4) . . . . ?
C13B C14B C15B C10B -0.5(8) . . . . ?
C13B C14B C15B C16B 171.7(5) . . . . ?
C11B C10B C15B C14B 0.3(8) . . . . ?
C9B C10B C15B C14B 173.4(5) . . . . ?
C11B C10B C15B C16B -173.6(5) . . . . ?
C9B C10B C15B C16B -0.5(6) . . . . ?
C17B N4B C16B N3B 7.2(8) . . . . ?
C17B N4B C16B C15B -154.0(5) . . . . ?
C9B N3B C16B N4B -152.0(5) . . . . ?
B1B N3B C16B N4B 13.2(8) . . . . ?
C9B N3B C16B C15B 13.0(6) . . . . ?
B1B N3B C16B C15B 178.2(4) . . . . ?
C14B C15B C16B N4B -16.8(10) . . . . ?
C10B C15B C16B N4B 156.3(5) . . . . ?
C14B C15B C16B N3B 179.7(5) . . . . ?
C10B C15B C16B N3B -7.3(5) . . . . ?
C16B N4B C17B N5B -7.7(7) . . . . ?
C16B N4B C17B C18B 155.7(5) . . . . ?
C24B N5B C17B N4B 155.1(5) . . . . ?
B1B N5B C17B N4B -12.3(8) . . . . ?
C24B N5B C17B C18B -11.8(6) . . . . ?
B1B N5B C17B C18B -179.2(4) . . . . ?
N4B C17B C18B C19B 17.6(10) . . . . ?
N5B C17B C18B C19B -177.1(5) . . . . ?
N4B C17B C18B C23B -160.1(5) . . . . ?
N5B C17B C18B C23B 5.2(6) . . . . ?
C17B C18B C19B C20B -179.9(5) . . . . ?
C23B C18B C19B C20B -2.4(7) . . . . ?
C18B C19B C20B C21B -0.1(8) . . . . ?
C18B C19B C20B Cl5B 179.5(4) . . . . ?
C19B C20B C21B C22B 3.6(8) . . . . ?
Cl5B C20B C21B C22B -175.9(4) . . . . ?
C19B C20B C21B Cl6B -176.9(4) . . . . ?
Cl5B C20B C21B Cl6B 3.5(6) . . . . ?
C20B C21B C22B C23B -4.5(8) . . . . ?
Cl6B C21B C22B C23B 176.1(4) . . . . ?
C21B C22B C23B C18B 1.9(8) . . . . ?
C21B C22B C23B C24B 178.1(5) . . . . ?
C19B C18B C23B C22B 1.5(7) . . . . ?
C17B C18B C23B C22B 179.6(5) . . . . ?
C19B C18B C23B C24B -175.6(5) . . . . ?
C17B C18B C23B C24B 2.5(6) . . . . ?
C1B N6B C24B N5B 9.6(7) . . . . ?
C1B N6B C24B C23B -155.7(5) . . . . ?
C17B N5B C24B N6B -154.8(5) . . . . ?
B1B N5B C24B N6B 12.7(8) . . . . ?
C17B N5B C24B C23B 13.3(6) . . . . ?
B1B N5B C24B C23B -179.2(5) . . . . ?
C22B C23B C24B N6B -18.9(10) . . . . ?
C18B C23B C24B N6B 157.7(5) . . . . ?
C22B C23B C24B N5B 174.0(5) . . . . ?
C18B C23B C24B N5B -9.4(6) . . . . ?
B1B O1B C25B C30B 154.5(5) . . . . ?
B1B O1B C25B C26B -28.9(9) . . . . ?
C30B C25B C26B C27B 0.2(8) . . . . ?
O1B C25B C26B C27B -176.3(5) . . . . ?
C25B C26B C27B C28B -1.8(8) . . . . ?
C25B C26B C27B I1B 175.7(4) . . . . ?
C26B C27B C28B C29B 2.1(8) . . . . ?
I1B C27B C28B C29B -175.3(4) . . . . ?
C27B C28B C29B C30B -0.9(9) . . . . ?
C28B C29B C30B C25B -0.6(9) . . . . ?
O1B C25B C30B C29B 177.8(5) . . . . ?
C26B C25B C30B C29B 1.0(9) . . . . ?
C25B O1B B1B N5B 68.8(7) . . . . ?
C25B O1B B1B N1B -173.8(5) . . . . ?
C25B O1B B1B N3B -58.0(8) . . . . ?
C24B N5B B1B O1B 89.1(6) . . . . ?
C17B N5B B1B O1B -104.9(6) . . . . ?
C24B N5B B1B N1B -30.9(6) . . . . ?
C17B N5B B1B N1B 135.1(5) . . . . ?
C24B N5B B1B N3B -138.5(5) . . . . ?
C17B N5B B1B N3B 27.4(6) . . . . ?
C8B N1B B1B O1B 94.0(6) . . . . ?
C1B N1B B1B O1B -95.2(6) . . . . ?
C8B N1B B1B N5B -137.8(5) . . . . ?
C1B N1B B1B N5B 33.0(6) . . . . ?
C8B N1B B1B N3B -29.9(7) . . . . ?
C1B N1B B1B N3B 140.9(5) . . . . ?
C16B N3B B1B O1B 106.7(6) . . . . ?
C9B N3B B1B O1B -89.5(6) . . . . ?
C16B N3B B1B N5B -27.8(6) . . . . ?
C9B N3B B1B N5B 135.9(5) . . . . ?
C16B N3B B1B N1B -135.0(5) . . . . ?
C9B N3B B1B N1B 28.8(6) . . . . ?
